data_7037808
loop_
_publ_author_name
'Ferrer, \'Ingrid'
'Fontrodona, Xavier'
'Rodr\'iguez, Montserrat'
'Romero, Isabel'

_publ_section_title
;
 Ru(ii)-dmso complexes containing azole-based ligands: synthesis, linkage
 isomerism and catalytic behaviour.
;
_journal_issue 7
_journal_name_full 'Dalton transactions (Cambridge, England : 2003)'
_journal_page_first 3163
_journal_page_last 3174
_journal_paper_doi 10.1039/c5dt04376j
_journal_volume 45
_journal_year 2016
_chemical_formula_moiety 'C10 H13 Cl3 N3 O Ru S, C H2 Cl2'
_chemical_formula_sum 'C11 H15 Cl5 N3 O Ru S'
_chemical_formula_weight 515.64
_chemical_name_systematic
;
 ?
;
_space_group_crystal_system monoclinic
_space_group_IT_number 14
_space_group_name_Hall '-P 2ybc'
_space_group_name_H-M_alt 'P 1 21/c 1'
_symmetry_space_group_name_Hall '-P 2ybc'
_symmetry_space_group_name_H-M 'P 1 21/c 1'
_atom_sites_solution_hydrogens mixed
_audit_creation_method SHELXL-2013
_audit_update_record
;
2015-09-09 deposited with the CCDC.
2015-12-28 downloaded from the CCDC.
;
_cell_angle_alpha 90
_cell_angle_beta 96.414(7)
_cell_angle_gamma 90
_cell_formula_units_Z 4
_cell_length_a 9.969(5)
_cell_length_b 16.673(8)
_cell_length_c 11.326(6)
_cell_measurement_reflns_used 5361
_cell_measurement_temperature 100(2)
_cell_measurement_theta_max 28.14
_cell_measurement_theta_min 2.18
_cell_volume 1870.7(16)
_computing_cell_refinement 'Bruker SMART'
_computing_data_collection 'Bruker SMART'
_computing_data_reduction 'Bruker SAINT'
_computing_molecular_graphics 'Bruker SHELXTL'
_computing_publication_material 'Bruker SHELXTL'
_computing_structure_refinement 'SHELXL-2013 (Sheldrick, 2013)'
_computing_structure_solution 'Bruker SHELXTL'
_diffrn_ambient_temperature 100(2)
_diffrn_measured_fraction_theta_full 0.999
_diffrn_measured_fraction_theta_max 0.918
_diffrn_measurement_device_type 'CCD area detector'
_diffrn_measurement_method 'phi and omega scans'
_diffrn_radiation_monochromator graphite
_diffrn_radiation_source 'sealed tube'
_diffrn_radiation_type MoK\a
_diffrn_radiation_wavelength 0.71073
_diffrn_reflns_av_R_equivalents 0.0323
_diffrn_reflns_av_unetI/netI 0.0397
_diffrn_reflns_laue_measured_fraction_full 0.999
_diffrn_reflns_laue_measured_fraction_max 0.918
_diffrn_reflns_limit_h_max 13
_diffrn_reflns_limit_h_min -12
_diffrn_reflns_limit_k_max 21
_diffrn_reflns_limit_k_min -20
_diffrn_reflns_limit_l_max 7
_diffrn_reflns_limit_l_min -14
_diffrn_reflns_number 10567
_diffrn_reflns_point_group_measured_fraction_full 0.999
_diffrn_reflns_point_group_measured_fraction_max 0.918
_diffrn_reflns_theta_full 25.242
_diffrn_reflns_theta_max 28.219
_diffrn_reflns_theta_min 2.056
_exptl_absorpt_coefficient_mu 1.665
_exptl_absorpt_correction_T_max 1.0
_exptl_absorpt_correction_T_min 0.522686
_exptl_absorpt_correction_type empirical
_exptl_absorpt_process_details 'SADABS v2.10 BRUKER 2001'
_exptl_crystal_colour red
_exptl_crystal_density_diffrn 1.831
_exptl_crystal_description prism
_exptl_crystal_F_000 1020
_exptl_crystal_size_max 0.25
_exptl_crystal_size_mid 0.25
_exptl_crystal_size_min 0.08
_refine_diff_density_max 1.332
_refine_diff_density_min -1.070
_refine_diff_density_rms 0.132
_refine_ls_extinction_method none
_refine_ls_goodness_of_fit_ref 1.024
_refine_ls_hydrogen_treatment mixed
_refine_ls_matrix_type full
_refine_ls_number_parameters 225
_refine_ls_number_reflns 4229
_refine_ls_number_restraints 3
_refine_ls_restrained_S_all 1.026
_refine_ls_R_factor_all 0.0524
_refine_ls_R_factor_gt 0.0400
_refine_ls_shift/su_max 0.001
_refine_ls_shift/su_mean 0.000
_refine_ls_structure_factor_coef Fsqd
_refine_ls_weighting_details 'w=1/[\s^2^(Fo^2^)+(0.0596P)^2^+4.7010P] where P=(Fo^2^+2Fc^2^)/3'
_refine_ls_weighting_scheme calc
_refine_ls_wR_factor_gt 0.1022
_refine_ls_wR_factor_ref 0.1111
_reflns_Friedel_coverage 0.000
_reflns_number_gt 3494
_reflns_number_total 4229
_reflns_threshold_expression 'I > 2\s(I)'
_cod_data_source_file c5dt04376j2.cif
_cod_data_source_block pypzhrucl
_cod_depositor_comments 'Adding full bibliography for 7037805--7037809.cif.'
_cod_original_cell_volume 1870.8(16)
_cod_database_code 7037808
_shelx_space_group_comment
;
The symmetry employed for this shelxl refinement is uniquely defined
by the following loop, which should always be used as a source of
symmetry information in preference to the above space-group names.
They are only intended as comments.
;
_shelxl_version_number 2013-3

loop_
_space_group_symop_operation_xyz
'x, y, z'
'-x, y+1/2, -z+1/2'
'-x, -y, -z'
'x, -y-1/2, z-1/2'

loop_
_atom_site_label
_atom_site_type_symbol
_atom_site_fract_x
_atom_site_fract_y
_atom_site_fract_z
_atom_site_U_iso_or_equiv
_atom_site_adp_type
_atom_site_occupancy
_atom_site_site_symmetry_order
_atom_site_calc_flag
_atom_site_refinement_flags_posn
_atom_site_refinement_flags_adp
_atom_site_refinement_flags_occupancy
_atom_site_disorder_assembly
_atom_site_disorder_group
Ru1 Ru 0.73630(3) 0.09690(2) 0.26260(3) 0.01539(11) Uani 1 1 d . . . . .
C1 C 0.8549(4) 0.1051(2) 0.0208(4) 0.0231(8) Uani 1 1 d . . . . .
H1A H 0.8973 0.1532 0.0503 0.028 Uiso 1 1 calc R U . . .
S1 S 0.69504(10) 0.11723(5) 0.45285(8) 0.0190(2) Uani 1 1 d . . . . .
N1 N 0.7718(3) 0.06669(19) 0.0872(3) 0.0186(6) Uani 1 1 d . . . . .
O1 O 0.6071(3) 0.05616(18) 0.5009(3) 0.0313(7) Uani 1 1 d . . . . .
Cl1 Cl 0.53733(9) 0.16603(5) 0.19632(8) 0.0211(2) Uani 1 1 d . . . . .
C2 C 0.8808(4) 0.0765(3) -0.0901(4) 0.0273(9) Uani 1 1 d . . . . .
H2A H 0.9403 0.1046 -0.1354 0.033 Uiso 1 1 calc R U . . .
N2 N 0.5455(4) -0.0477(2) 0.2953(3) 0.0225(7) Uani 1 1 d . . . . .
H2 H 0.529(4) -0.036(3) 0.359(4) 0.014(11) Uiso 1 1 d . . . . .
N3 N 0.6266(3) -0.00436(18) 0.2332(3) 0.0174(6) Uani 1 1 d . . . . .
Cl2 Cl 0.92108(10) 0.01697(6) 0.32415(9) 0.0274(2) Uani 1 1 d . . . . .
C3 C 0.8190(4) 0.0069(3) -0.1330(4) 0.0276(9) Uani 1 1 d . . . . .
H3A H 0.8345 -0.0133 -0.2087 0.033 Uiso 1 1 calc R U . . .
C4 C 0.7335(4) -0.0334(3) -0.0642(4) 0.0259(9) Uani 1 1 d . . . . .
H4A H 0.6903 -0.0817 -0.0921 0.031 Uiso 1 1 calc R U . . .
C5 C 0.7125(4) -0.0022(2) 0.0456(3) 0.0208(8) Uani 1 1 d . . . . .
Cl3 Cl 0.86113(11) 0.21644(6) 0.26947(9) 0.0278(2) Uani 1 1 d . . . . .
C6 C 0.6285(4) -0.0402(2) 0.1277(3) 0.0194(8) Uani 1 1 d . . . . .
C7 C 0.5462(5) -0.1077(2) 0.1218(4) 0.0289(10) Uani 1 1 d . . . . .
H7A H 0.5286 -0.1441 0.0573 0.035 Uiso 1 1 calc R U . . .
C8 C 0.4954(5) -0.1104(3) 0.2307(4) 0.0306(10) Uani 1 1 d . . . . .
H8A H 0.4355 -0.1498 0.2552 0.037 Uiso 1 1 calc R U . . .
C9 C 0.6263(5) 0.2131(2) 0.4740(4) 0.0286(9) Uani 1 1 d . . . . .
H9A H 0.6101 0.2192 0.5573 0.043 Uiso 1 1 calc R U . . .
H9B H 0.5409 0.2188 0.4228 0.043 Uiso 1 1 calc R U . . .
H9C H 0.6898 0.2543 0.4537 0.043 Uiso 1 1 calc R U . . .
C10 C 0.8442(5) 0.1239(3) 0.5517(4) 0.0360(11) Uani 1 1 d . . . . .
H10A H 0.8211 0.1326 0.6326 0.054 Uiso 1 1 calc R U . . .
H10B H 0.8990 0.1688 0.5285 0.054 Uiso 1 1 calc R U . . .
H10C H 0.8955 0.0739 0.5491 0.054 Uiso 1 1 calc R U . . .
C1T C 0.8286(11) -0.1501(7) 0.5333(12) 0.061(2) Uani 0.513(6) 1 d D . P A 1
H1TA H 0.8217 -0.0980 0.4913 0.073 Uiso 0.513(6) 1 calc R U P A 1
H1TB H 0.9210 -0.1543 0.5751 0.073 Uiso 0.513(6) 1 calc R U P A 1
Cl1T Cl 0.7135(4) -0.1509(3) 0.6390(4) 0.0762(16) Uani 0.513(6) 1 d D . P A 1
Cl2T Cl 0.8060(7) -0.2247(5) 0.4311(6) 0.123(3) Uani 0.513(6) 1 d D . P A 1
C1S C 0.7918(12) -0.1993(7) 0.6422(12) 0.061(2) Uani 0.487(6) 1 d D . P A 2
H1SA H 0.8772 -0.1883 0.6931 0.073 Uiso 0.487(6) 1 calc R U P A 2
H1SB H 0.7264 -0.2226 0.6922 0.073 Uiso 0.487(6) 1 calc R U P A 2
Cl1S Cl 0.7258(4) -0.1085(2) 0.5736(4) 0.0643(12) Uani 0.487(6) 1 d D . P A 2
Cl2S Cl 0.8208(6) -0.2664(4) 0.5272(12) 0.160(5) Uani 0.487(6) 1 d D . P A 2

loop_
_atom_site_aniso_label
_atom_site_aniso_U_11
_atom_site_aniso_U_22
_atom_site_aniso_U_33
_atom_site_aniso_U_23
_atom_site_aniso_U_13
_atom_site_aniso_U_12
Ru1 0.02229(17) 0.01132(16) 0.01335(16) -0.00057(10) 0.00548(12) -0.00086(10)
C1 0.030(2) 0.021(2) 0.0205(19) 0.0006(15) 0.0104(17) -0.0024(15)
S1 0.0311(5) 0.0131(4) 0.0134(4) -0.0017(3) 0.0050(4) 0.0008(3)
N1 0.0234(16) 0.0165(15) 0.0170(15) -0.0007(12) 0.0072(13) -0.0005(12)
O1 0.054(2) 0.0237(15) 0.0200(14) -0.0040(12) 0.0192(14) -0.0105(13)
Cl1 0.0276(5) 0.0177(4) 0.0182(4) 0.0023(3) 0.0038(4) 0.0017(3)
C2 0.032(2) 0.030(2) 0.022(2) 0.0041(17) 0.0137(18) -0.0026(17)
N2 0.0351(19) 0.0183(16) 0.0167(16) -0.0007(13) 0.0150(15) -0.0064(13)
N3 0.0249(16) 0.0141(15) 0.0146(15) -0.0003(12) 0.0086(13) -0.0022(12)
Cl2 0.0277(5) 0.0274(5) 0.0273(5) -0.0026(4) 0.0037(4) 0.0083(4)
C3 0.035(2) 0.032(2) 0.0178(19) -0.0023(17) 0.0135(18) -0.0017(18)
C4 0.033(2) 0.025(2) 0.021(2) -0.0059(16) 0.0097(18) -0.0055(16)
C5 0.0274(19) 0.0198(19) 0.0162(18) 0.0001(15) 0.0066(16) -0.0007(15)
Cl3 0.0359(5) 0.0200(5) 0.0287(5) -0.0033(4) 0.0087(4) -0.0107(4)
C6 0.0280(19) 0.0157(18) 0.0162(18) -0.0025(14) 0.0094(16) -0.0020(14)
C7 0.046(3) 0.023(2) 0.020(2) -0.0079(16) 0.0143(19) -0.0125(18)
C8 0.046(3) 0.022(2) 0.026(2) -0.0048(17) 0.016(2) -0.0144(18)
C9 0.045(2) 0.020(2) 0.021(2) -0.0059(16) 0.0062(19) 0.0080(17)
C10 0.047(3) 0.036(3) 0.023(2) -0.0043(19) -0.007(2) 0.008(2)
C1T 0.038(4) 0.049(5) 0.096(8) 0.012(5) 0.010(5) 0.006(4)
Cl1T 0.062(2) 0.094(3) 0.079(3) -0.031(3) 0.0348(19) -0.025(2)
Cl2T 0.118(4) 0.132(5) 0.126(5) -0.089(4) 0.041(4) -0.037(4)
C1S 0.038(4) 0.049(5) 0.096(8) 0.012(5) 0.010(5) 0.006(4)
Cl1S 0.062(2) 0.067(2) 0.062(2) 0.0072(18) 0.0003(18) -0.0067(17)
Cl2S 0.063(3) 0.078(4) 0.331(14) -0.072(6) -0.017(5) -0.007(3)

loop_
_atom_type_symbol
_atom_type_description
_atom_type_scat_dispersion_real
_atom_type_scat_dispersion_imag
_atom_type_scat_source
C C 0.0033 0.0016 'International Tables Vol C Tables 4.2.6.8 and 6.1.1.4'
H H 0.0000 0.0000 'International Tables Vol C Tables 4.2.6.8 and 6.1.1.4'
N N 0.0061 0.0033 'International Tables Vol C Tables 4.2.6.8 and 6.1.1.4'
Cl Cl 0.1484 0.1585 'International Tables Vol C Tables 4.2.6.8 and 6.1.1.4'
Ru Ru -1.2594 0.8363 'International Tables Vol C Tables 4.2.6.8 and 6.1.1.4'
S S 0.1246 0.1234 'International Tables Vol C Tables 4.2.6.8 and 6.1.1.4'
O O 0.0106 0.0060 'International Tables Vol C Tables 4.2.6.8 and 6.1.1.4'

loop_
_geom_angle_atom_site_label_1
_geom_angle_atom_site_label_2
_geom_angle_atom_site_label_3
_geom_angle
N3 Ru1 N1 77.91(12)
N3 Ru1 S1 97.44(9)
N1 Ru1 S1 174.81(9)
N3 Ru1 Cl2 88.07(10)
N1 Ru1 Cl2 86.27(9)
S1 Ru1 Cl2 91.30(4)
N3 Ru1 Cl1 86.28(10)
N1 Ru1 Cl1 92.33(9)
S1 Ru1 Cl1 89.66(4)
Cl2 Ru1 Cl1 174.34(4)
N3 Ru1 Cl3 172.46(9)
N1 Ru1 Cl3 95.14(9)
S1 Ru1 Cl3 89.62(4)
Cl2 Ru1 Cl3 94.46(5)
Cl1 Ru1 Cl3 91.12(5)
N1 C1 C2 122.0(4)
N1 C1 H1A 119.0
C2 C1 H1A 119.0
O1 S1 C10 107.5(2)
O1 S1 C9 108.5(2)
C10 S1 C9 99.8(2)
O1 S1 Ru1 115.04(12)
C10 S1 Ru1 112.60(17)
C9 S1 Ru1 112.29(15)
C1 N1 C5 118.9(3)
C1 N1 Ru1 126.2(3)
C5 N1 Ru1 114.6(2)
C3 C2 C1 119.0(4)
C3 C2 H2A 120.5
C1 C2 H2A 120.5
C8 N2 N3 110.1(3)
C8 N2 H2 126(3)
N3 N2 H2 124(3)
C6 N3 N2 107.3(3)
C6 N3 Ru1 117.3(2)
N2 N3 Ru1 135.4(3)
C2 C3 C4 119.2(4)
C2 C3 H3A 120.4
C4 C3 H3A 120.4
C5 C4 C3 119.0(4)
C5 C4 H4A 120.5
C3 C4 H4A 120.5
N1 C5 C4 121.8(4)
N1 C5 C6 113.9(3)
C4 C5 C6 124.3(4)
N3 C6 C7 109.7(3)
N3 C6 C5 116.2(3)
C7 C6 C5 134.2(4)
C8 C7 C6 104.8(4)
C8 C7 H7A 127.6
C6 C7 H7A 127.6
N2 C8 C7 108.1(4)
N2 C8 H8A 125.9
C7 C8 H8A 125.9
S1 C9 H9A 109.5
S1 C9 H9B 109.5
H9A C9 H9B 109.5
S1 C9 H9C 109.5
H9A C9 H9C 109.5
H9B C9 H9C 109.5
S1 C10 H10A 109.5
S1 C10 H10B 109.5
H10A C10 H10B 109.5
S1 C10 H10C 109.5
H10A C10 H10C 109.5
H10B C10 H10C 109.5
Cl2T C1T Cl1T 114.5(7)
Cl2T C1T H1TA 108.6
Cl1T C1T H1TA 108.6
Cl2T C1T H1TB 108.6
Cl1T C1T H1TB 108.6
H1TA C1T H1TB 107.6
Cl2S C1S Cl1S 107.3(8)
Cl2S C1S H1SA 110.2
Cl1S C1S H1SA 110.2
Cl2S C1S H1SB 110.2
Cl1S C1S H1SB 110.2
H1SA C1S H1SB 108.5

loop_
_geom_bond_atom_site_label_1
_geom_bond_atom_site_label_2
_geom_bond_distance
Ru1 N3 2.019(3)
Ru1 N1 2.118(3)
Ru1 S1 2.2639(14)
Ru1 Cl2 2.3170(13)
Ru1 Cl1 2.3438(13)
Ru1 Cl3 2.3464(13)
C1 N1 1.341(5)
C1 C2 1.394(6)
C1 H1A 0.9500
S1 O1 1.486(3)
S1 C10 1.762(5)
S1 C9 1.765(4)
N1 C5 1.353(5)
C2 C3 1.376(6)
C2 H2A 0.9500
N2 C8 1.340(5)
N2 N3 1.341(4)
N2 H2 0.78(4)
N3 C6 1.339(5)
C3 C4 1.391(6)
C3 H3A 0.9500
C4 C5 1.385(5)
C4 H4A 0.9500
C5 C6 1.463(5)
C6 C7 1.391(5)
C7 C8 1.385(6)
C7 H7A 0.9500
C8 H8A 0.9500
C9 H9A 0.9800
C9 H9B 0.9800
C9 H9C 0.9800
C10 H10A 0.9800
C10 H10B 0.9800
C10 H10C 0.9800
C1T Cl2T 1.697(13)
C1T Cl1T 1.748(11)
C1T H1TA 0.9900
C1T H1TB 0.9900
C1S Cl2S 1.765(15)
C1S Cl1S 1.793(12)
C1S H1SA 0.9900
C1S H1SB 0.9900

loop_
_geom_torsion_atom_site_label_1
_geom_torsion_atom_site_label_2
_geom_torsion_atom_site_label_3
_geom_torsion_atom_site_label_4
_geom_torsion
C2 C1 N1 C5 0.6(6)
C2 C1 N1 Ru1 174.2(3)
N1 C1 C2 C3 0.2(7)
C8 N2 N3 C6 -0.3(5)
C8 N2 N3 Ru1 178.8(3)
C1 C2 C3 C4 -0.7(7)
C2 C3 C4 C5 0.3(7)
C1 N1 C5 C4 -1.0(6)
Ru1 N1 C5 C4 -175.3(3)
C1 N1 C5 C6 177.7(4)
Ru1 N1 C5 C6 3.4(4)
C3 C4 C5 N1 0.5(7)
C3 C4 C5 C6 -178.0(4)
N2 N3 C6 C7 0.4(5)
Ru1 N3 C6 C7 -178.9(3)
N2 N3 C6 C5 -179.8(3)
Ru1 N3 C6 C5 1.0(5)
N1 C5 C6 N3 -2.9(5)
C4 C5 C6 N3 175.7(4)
N1 C5 C6 C7 176.9(5)
C4 C5 C6 C7 -4.4(8)
N3 C6 C7 C8 -0.3(5)
C5 C6 C7 C8 179.8(5)
N3 N2 C8 C7 0.1(5)
C6 C7 C8 N2 0.2(6)
